data_4327201
loop_
_publ_author_name
'Yuji Kikukawa'
'Kazuya Yamaguchi'
'Mitsuhiro Hibino'
'Noritaka Mizuno'

_publ_contact_author_address
;
Department of Applied Chemistry, School of Engineering
The University of Tokyo
7-3-1 Hongo, Bunkyo-ku, Tokyo 113-8656 (Japan)
;
_publ_contact_author_email tmizuno@mail.ecc.u-tokyo.ac.jp
_publ_contact_author_fax (+)81-3-5841-7220
_publ_contact_author_name 'Noritaka Mizuno'
_publ_contact_author_phone (+)81-3-5841-7272
_publ_section_title
;
 Layered Assemblies of a Dialuminum-Substituted Silicotungstate Trimer and
 the Reversible Interlayer Cation-Exchange Properties
;
_journal_name_full 'Inorganic Chemistry'
_journal_page_first 12411
_journal_page_last 12413
_journal_paper_doi 10.1021/ic2022648
_journal_volume 50
_journal_year 2011
_chemical_absolute_configuration unk
_chemical_formula_moiety 'C144 Al6 N9 O117 Si3 W30'
_chemical_formula_sum 'C144 Al6 N9 O117 Si3 W30'
_chemical_formula_weight 9489.18
_space_group_IT_number 146
_symmetry_cell_setting trigonal
_symmetry_space_group_name_Hall 'R 3'
_symmetry_space_group_name_H-M 'R 3 :H'
_audit_conform_dict_location ftp://ftp.iucr.org/pub/cif_core.dic
_audit_conform_dict_name cif_core.dic
_audit_conform_dict_version 2.3
_audit_creation_date 2011-06-17T12:20:03-00:00
_audit_creation_method 'WinGX routine CIF_UPDATE'
_cell_angle_alpha 90
_cell_angle_beta 90
_cell_angle_gamma 120
_cell_formula_units_Z 3
_cell_length_a 22.3106(2)
_cell_length_b 22.3106(2)
_cell_length_c 43.1830(5)
_cell_measurement_reflns_used 0
_cell_measurement_temperature 153
_cell_measurement_theta_max 0
_cell_measurement_theta_min 0
_cell_volume 18615.1(3)
_computing_molecular_graphics 'Ortep-3 for Windows (Farrugia, 1997)'
_computing_publication_material 'WinGX publication routines (Farrugia, 1999)'
_computing_structure_refinement 'SHELXL-97 (Sheldrick, 1997)'
_computing_structure_solution 'SHELXS-86 (Sheldrick, 1986)'
_diffrn_ambient_temperature 153
_diffrn_measured_fraction_theta_full 0.994
_diffrn_measured_fraction_theta_max 0.994
_diffrn_radiation_probe x-ray
_diffrn_radiation_type MoK\a
_diffrn_radiation_wavelength 0.71069
_diffrn_reflns_av_R_equivalents 0
_diffrn_reflns_limit_h_max 30
_diffrn_reflns_limit_h_min 0
_diffrn_reflns_limit_k_max 0
_diffrn_reflns_limit_k_min -25
_diffrn_reflns_limit_l_max 58
_diffrn_reflns_limit_l_min -59
_diffrn_reflns_number 11108
_diffrn_reflns_theta_full 29.13
_diffrn_reflns_theta_max 29.13
_diffrn_reflns_theta_min 1.41
_exptl_absorpt_coefficient_mu 13.955
_exptl_absorpt_correction_type none
_exptl_crystal_colour colorless
_exptl_crystal_density_diffrn 2.539
_exptl_crystal_description prism
_exptl_crystal_F_000 12609
_exptl_crystal_size_max 0.2
_exptl_crystal_size_mid 0.2
_exptl_crystal_size_min 0.2
_refine_diff_density_max 2.294
_refine_diff_density_min -2.916
_refine_ls_abs_structure_details 'Flack H D (1983), Acta Cryst. A39, 876-881'
_refine_ls_abs_structure_Flack 0.391(18)
_refine_ls_extinction_method none
_refine_ls_goodness_of_fit_ref 1.062
_refine_ls_hydrogen_treatment none
_refine_ls_matrix_type full
_refine_ls_number_parameters 615
_refine_ls_number_reflns 11108
_refine_ls_number_restraints 27
_refine_ls_restrained_S_all 1.06
_refine_ls_R_factor_gt 0.0481
_refine_ls_shift/su_max 0
_refine_ls_structure_factor_coef Fsqd
_refine_ls_weighting_details 'calc w=1/[\s^2^(Fo^2^)+(0.0839P)^2^+219.4637P] where P=(Fo^2^+2Fc^2^)/3'
_refine_ls_weighting_scheme calc
_refine_ls_wR_factor_ref 0.1435
_reflns_number_gt 9160
_reflns_number_total 11108
_reflns_threshold_expression >2sigma(I)
_cod_data_source_file ic2022648_si_002.cif
_cod_data_source_block shelxl
_cod_original_sg_symbol_H-M 'R 3'
_cod_database_code 4327201

loop_
_symmetry_equiv_pos_as_xyz
'x, y, z'
'-y, x-y, z'
'-x+y, -x, z'
'x+2/3, y+1/3, z+1/3'
'-y+2/3, x-y+1/3, z+1/3'
'-x+y+2/3, -x+1/3, z+1/3'
'x+1/3, y+2/3, z+2/3'
'-y+1/3, x-y+2/3, z+2/3'
'-x+y+1/3, -x+2/3, z+2/3'

loop_
_atom_site_label
_atom_site_type_symbol
_atom_site_fract_x
_atom_site_fract_y
_atom_site_fract_z
_atom_site_U_iso_or_equiv
_atom_site_adp_type
_atom_site_occupancy
_atom_site_calc_flag
_atom_site_refinement_flags
W1 W 0.03706(4) 0.52155(4) 0.20156(2) 0.0494(2) Uani 1 d .
W2 W 0.02406(4) 0.51437(4) 0.12482(2) 0.0492(2) Uani 1 d .
W3 W 0.18107(4) 0.35748(4) 0.19631(3) 0.0491(2) Uani 1 d .
W4 W 0.18818(4) 0.37042(4) 0.11962(2) 0.0493(2) Uani 1 d .
W5 W 0.06333(5) 0.39067(4) 0.24126(2) 0.0515(2) Uani 1 d .
W6 W 0.05731(4) 0.39664(5) 0.07989(2) 0.0516(2) Uani 1 d .
W7 W -0.08551(4) 0.33559(4) 0.20464(2) 0.0479(2) Uani 1 d .
W8 W -0.09103(4) 0.32773(4) 0.11852(2) 0.0482(2) Uani 1 d .
W9 W -0.00558(4) 0.24235(4) 0.20264(2) 0.0479(2) Uani 1 d .
W10 W 0.00228(4) 0.24778(4) 0.11649(2) 0.0477(2) Uani 1 d .
Si1 Si 0.0701(2) 0.4035(2) 0.16097(14) 0.0290(7) Uani 1 d .
Al1 Al 0.1711(3) 0.5779(2) 0.16157(14) 0.0332(10) Uani 1 d .
Al2 Al 0.2445(3) 0.5042(3) 0.16043(14) 0.0351(11) Uani 1 d .
O1 O 0.2100(6) 0.5420(6) 0.1887(3) 0.035(2) Uiso 1 d .
O2 O 0.2091(6) 0.5441(6) 0.1333(3) 0.038(3) Uiso 1 d .
O3 O 0.1256(7) 0.5956(7) 0.1933(3) 0.040(3) Uiso 1 d .
O4 O 0.1230(7) 0.5948(7) 0.1304(3) 0.042(3) Uiso 1 d .
O5 O 0.2606(7) 0.4560(7) 0.1909(3) 0.040(3) Uiso 1 d .
O6 O 0.2613(7) 0.4580(7) 0.1285(3) 0.045(3) Uiso 1 d .
O7 O 0.0790(6) 0.4800(6) 0.1610(3) 0.036(2) Uiso 1 d .
O8 O 0.1465(7) 0.4117(7) 0.1616(3) 0.041(3) Uiso 1 d .
O9 O 0.0086(11) 0.5572(11) 0.2285(5) 0.075(5) Uiso 1 d .
O10 O 0.0006(9) 0.5565(9) 0.1002(4) 0.064(4) Uiso 1 d .
O11 O 0.2228(10) 0.3326(9) 0.2229(4) 0.066(4) Uiso 1 d .
O12 O 0.2227(10) 0.3403(10) 0.0939(4) 0.067(4) Uiso 1 d .
O13 O 0.0032(8) 0.5396(9) 0.1630(4) 0.056(4) Uiso 1 d .
O14 O 0.2064(8) 0.3372(8) 0.1584(4) 0.053(3) Uiso 1 d .
O15 O 0.0745(7) 0.4757(7) 0.2275(3) 0.047(3) Uiso 1 d .
O16 O 0.0671(8) 0.4796(8) 0.0973(3) 0.051(3) Uiso 1 d .
O17 O 0.1456(8) 0.4006(7) 0.2252(3) 0.048(3) Uiso 1 d .
O18 O 0.1428(7) 0.4082(7) 0.0945(3) 0.044(3) Uiso 1 d .
O19 O 0.0831(10) 0.4053(10) 0.2801(5) 0.070(5) Uiso 1 d .
O20 O 0.0732(10) 0.4202(11) 0.0428(5) 0.074(5) Uiso 1 d .
O21 O -0.0459(8) 0.4298(8) 0.1990(3) 0.050(3) Uiso 1 d .
O22 O -0.0540(7) 0.4278(7) 0.1261(3) 0.047(3) Uiso 1 d .
O23 O 0.0937(8) 0.2795(8) 0.1962(3) 0.048(3) Uiso 1 d .
O24 O 0.0971(8) 0.2884(8) 0.1237(3) 0.049(3) Uiso 1 d .
O25 O 0.0261(6) 0.3580(6) 0.1917(3) 0.035(2) Uiso 1 d .
O26 O 0.0260(6) 0.3598(6) 0.1308(3) 0.035(2) Uiso 1 d .
O27 O -0.0359(9) 0.3572(9) 0.2427(4) 0.061(4) Uiso 1 d .
O28 O -0.0416(9) 0.3609(9) 0.0809(4) 0.061(4) Uiso 1 d .
O29 O 0.0274(9) 0.2914(9) 0.2411(4) 0.058(4) Uiso 1 d .
O30 O 0.0250(8) 0.2980(8) 0.0791(4) 0.055(4) Uiso 1 d .
O31 O -0.1041(9) 0.3174(8) 0.1623(4) 0.056(4) Uiso 1 d .
O32 O -0.0154(8) 0.2293(8) 0.1601(4) 0.052(3) Uiso 1 d .
O33 O -0.0874(7) 0.2471(7) 0.2070(3) 0.046(3) Uiso 1 d .
O34 O -0.0858(7) 0.2467(7) 0.1146(3) 0.044(3) Uiso 1 d .
O35 O -0.1646(10) 0.3100(10) 0.2195(5) 0.071(5) Uiso 1 d .
O36 O -0.1729(10) 0.3032(10) 0.1064(4) 0.067(4) Uiso 1 d .
O37 O -0.0307(10) 0.1616(10) 0.2158(4) 0.068(4) Uiso 1 d .
O38 O -0.0233(9) 0.1674(9) 0.1027(4) 0.061(4) Uiso 1 d .
O39 O 0.2470(7) 0.6671(7) 0.1607(3) 0.043(3) Uiso 1 d .
C101 C 0.597(8) 0.047(8) 0.986(3) 0.087(6) Uiso 0.28(3) d P
C102 C 0.641(7) 0.100(7) 0.986(3) 0.087(6) Uiso 0.28(3) d P
C103 C 0.663(7) 0.143(7) 0.968(3) 0.087(6) Uiso 0.28(3) d P
C104 C 0.712(7) 0.207(7) 0.954(3) 0.087(6) Uiso 0.28(3) d P
C151 C 0.596(3) 0.046(3) 0.9734(12) 0.087(6) Uiso 0.72(3) d P
C152 C 0.596(3) 0.106(3) 0.9573(11) 0.087(6) Uiso 0.72(3) d P
C153 C 0.661(3) 0.144(3) 0.9398(11) 0.087(6) Uiso 0.72(3) d P
C154 C 0.663(3) 0.221(3) 0.9287(11) 0.087(6) Uiso 0.72(3) d P
C105 C 0.472(4) -0.033(4) 0.984(2) 0.093(7) Uiso 0.48(3) d PD
C106 C 0.475(4) -0.080(4) 0.9593(18) 0.093(7) Uiso 0.48(3) d PD
C107 C 0.404(4) -0.140(4) 0.9497(19) 0.093(7) Uiso 0.48(3) d PD
C108 C 0.412(5) -0.184(4) 0.923(2) 0.093(7) Uiso 0.48(3) d PD
C155 C 0.470(4) -0.054(5) 0.968(2) 0.093(7) Uiso 0.52(3) d P
C156 C 0.483(4) -0.108(4) 0.9497(18) 0.093(7) Uiso 0.52(3) d P
C157 C 0.411(4) -0.164(4) 0.9340(19) 0.093(7) Uiso 0.52(3) d PD
C158 C 0.427(4) -0.202(4) 0.9071(17) 0.093(7) Uiso 0.52(3) d PD
C109 C 0.512(3) 0.038(3) 1.0127(13) 0.083(6) Uiso 0.65(3) d P
C110 C 0.582(3) 0.100(3) 1.0355(13) 0.083(6) Uiso 0.65(3) d P
C111 C 0.558(3) 0.149(3) 1.0470(13) 0.083(6) Uiso 0.65(3) d P
C112 C 0.593(3) 0.186(3) 1.0663(13) 0.083(6) Uiso 0.65(3) d P
C159 C 0.567(5) 0.058(5) 1.005(2) 0.083(6) Uiso 0.35(3) d P
C160 C 0.540(6) 0.073(6) 1.028(2) 0.083(6) Uiso 0.35(3) d P
C161 C 0.587(6) 0.159(6) 1.055(3) 0.083(6) Uiso 0.35(3) d P
C162 C 0.637(5) 0.205(5) 1.077(2) 0.083(6) Uiso 0.35(3) d P
C113 C 0.548(3) -0.048(3) 1.0143(15) 0.090(6) Uiso 0.71(3) d P
C114 C 0.489(3) -0.103(3) 1.0321(12) 0.090(6) Uiso 0.71(3) d P
C115 C 0.516(3) -0.145(3) 1.0491(12) 0.090(6) Uiso 0.71(3) d PD
C116 C 0.426(3) -0.218(3) 1.0602(12) 0.090(6) Uiso 0.71(3) d PD
C163 C 0.570(7) -0.027(7) 1.014(4) 0.090(6) Uiso 0.29(3) d P
C164 C 0.589(6) -0.080(5) 1.030(3) 0.090(6) Uiso 0.29(3) d PD
C165 C 0.547(6) -0.178(5) 1.036(3) 0.090(6) Uiso 0.29(3) d PD
C166 C 0.468(6) -0.235(6) 1.061(3) 0.090(6) Uiso 0.29(3) d PD
C201 C 0.818(4) -0.136(4) 1.0007(19) 0.112(9) Uiso 0.56(3) d P
C202 C 0.837(4) -0.093(4) 1.026(2) 0.112(9) Uiso 0.56(3) d P
C203 C 0.820(4) -0.063(4) 1.057(2) 0.112(9) Uiso 0.56(3) d PD
C204 C 0.885(4) 0.009(4) 1.0576(18) 0.112(9) Uiso 0.56(3) d PD
C251 C 0.797(5) -0.180(5) 1.026(2) 0.112(9) Uiso 0.44(3) d P
C252 C 0.768(5) -0.147(6) 1.035(2) 0.112(9) Uiso 0.44(3) d P
C253 C 0.844(5) -0.068(5) 1.050(2) 0.112(9) Uiso 0.44(3) d PD
C254 C 0.907(5) -0.029(5) 1.028(2) 0.112(9) Uiso 0.44(3) d PD
C205 C 0.757(4) -0.292(4) 0.9975(19) 0.106(9) Uiso 0.56(3) d P
C206 C 0.786(4) -0.327(4) 0.9945(19) 0.106(9) Uiso 0.56(3) d P
C207 C 0.737(4) -0.399(4) 1.016(2) 0.106(9) Uiso 0.56(3) d P
C208 C 0.781(4) -0.423(4) 1.0109(19) 0.106(9) Uiso 0.56(3) d P
C255 C 0.791(6) -0.257(5) 1.014(2) 0.106(9) Uiso 0.44(3) d PD
C256 C 0.789(5) -0.319(4) 1.016(3) 0.106(9) Uiso 0.44(3) d PD
C257 C 0.760(6) -0.383(6) 1.029(3) 0.106(9) Uiso 0.44(3) d PD
C258 C 0.778(5) -0.429(5) 1.037(2) 0.106(9) Uiso 0.44(3) d P
C209 C 0.707(4) -0.245(4) 0.9874(18) 0.098(8) Uiso 0.54(3) d P
C210 C 0.670(4) -0.203(4) 0.9565(19) 0.098(8) Uiso 0.54(3) d P
C211 C 0.603(4) -0.257(4) 0.9502(19) 0.098(8) Uiso 0.54(3) d P
C212 C 0.575(4) -0.217(4) 0.9545(18) 0.098(8) Uiso 0.54(3) d P
C259 C 0.736(5) -0.210(5) 0.969(2) 0.098(8) Uiso 0.46(3) d P
C260 C 0.678(5) -0.212(5) 0.977(2) 0.098(8) Uiso 0.46(3) d P
C261 C 0.611(5) -0.245(5) 0.966(2) 0.098(8) Uiso 0.46(3) d P
C262 C 0.555(5) -0.247(5) 0.975(2) 0.098(8) Uiso 0.46(3) d P
C213 C 0.825(4) -0.196(4) 0.9634(16) 0.098(7) Uiso 0.59(3) d P
C214 C 0.901(4) -0.161(4) 0.9655(15) 0.098(7) Uiso 0.59(3) d PD
C215 C 0.936(4) -0.153(4) 0.9296(15) 0.098(7) Uiso 0.59(3) d PD
C216 C 1.011(4) -0.117(3) 0.9344(15) 0.098(7) Uiso 0.59(3) d P
C263 C 0.850(5) -0.184(5) 1.013(2) 0.098(7) Uiso 0.40(3) d P
C264 C 0.863(5) -0.188(5) 0.985(2) 0.098(7) Uiso 0.40(3) d P
C265 C 0.860(5) -0.227(5) 0.954(2) 0.098(7) Uiso 0.40(3) d PD
C266 C 0.934(5) -0.184(5) 0.933(2) 0.098(7) Uiso 0.40(3) d PD
C301 C 0.660(5) 0.954(4) 0.7805(19) 0.108(9) Uiso 0.52(3) d PD
C302 C 0.640(5) 0.922(5) 0.7565(17) 0.108(9) Uiso 0.52(3) d PD
C303 C 0.683(4) 0.962(4) 0.7388(19) 0.108(9) Uiso 0.52(3) d PD
C304 C 0.654(4) 0.928(4) 0.7072(19) 0.108(9) Uiso 0.52(3) d P
C351 C 0.665(5) 0.955(5) 0.805(2) 0.108(9) Uiso 0.48(3) d PD
C352 C 0.691(5) 0.937(5) 0.7643(17) 0.108(9) Uiso 0.48(3) d PD
C353 C 0.603(5) 0.896(5) 0.742(2) 0.108(9) Uiso 0.48(3) d PD
C354 C 0.685(5) 0.895(5) 0.734(2) 0.108(9) Uiso 0.48(3) d P
C305 C 0.607(3) 0.846(3) 0.8418(15) 0.061(4) Uiso 0.40(2) d P
C306 C 0.534(3) 0.845(3) 0.8423(15) 0.061(4) Uiso 0.40(2) d P
C307 C 0.472(3) 0.775(3) 0.8407(15) 0.061(4) Uiso 0.40(2) d P
C308 C 0.411(3) 0.792(4) 0.8328(17) 0.061(4) Uiso 0.40(2) d P
C355 C 0.597(2) 0.845(2) 0.8145(10) 0.061(4) Uiso 0.60(2) d P
C356 C 0.533(2) 0.849(2) 0.8186(10) 0.061(4) Uiso 0.60(2) d P
C357 C 0.470(2) 0.781(2) 0.8183(10) 0.061(4) Uiso 0.60(2) d P
C358 C 0.408(2) 0.782(2) 0.8191(11) 0.061(4) Uiso 0.60(2) d P
C309 C 0.671(5) 0.965(6) 0.869(2) 0.116(10) Uiso 0.46(3) d PD
C310 C 0.703(5) 0.957(6) 0.8992(19) 0.116(10) Uiso 0.46(3) d PD
C311 C 0.654(5) 0.954(5) 0.925(2) 0.116(10) Uiso 0.46(3) d PD
C312 C 0.696(5) 0.943(5) 0.944(2) 0.116(10) Uiso 0.46(3) d P
C359 C 0.669(5) 0.953(5) 0.846(2) 0.116(10) Uiso 0.54(3) d P
C360 C 0.666(5) 0.918(5) 0.882(2) 0.116(10) Uiso 0.54(3) d P
C361 C 0.674(5) 0.943(5) 0.907(2) 0.116(10) Uiso 0.54(3) d P
C362 C 0.664(5) 0.876(5) 0.930(2) 0.116(10) Uiso 0.54(3) d P
C313 C 0.734(2) 0.908(2) 0.8401(10) 0.063(4) Uiso 0.61(3) d P
C314 C 0.801(2) 0.983(2) 0.8394(10) 0.063(4) Uiso 0.61(3) d P
C315 C 0.863(2) 0.975(2) 0.8386(11) 0.063(4) Uiso 0.61(3) d P
C316 C 0.924(2) 1.041(2) 0.8346(11) 0.063(4) Uiso 0.61(3) d P
C363 C 0.723(3) 0.904(4) 0.8123(16) 0.063(4) Uiso 0.39(3) d P
C364 C 0.800(3) 0.981(4) 0.8156(16) 0.063(4) Uiso 0.39(3) d P
C365 C 0.854(4) 0.969(4) 0.8264(17) 0.063(4) Uiso 0.39(3) d P
C366 C 0.927(4) 1.044(4) 0.8179(18) 0.063(4) Uiso 0.39(3) d P
N101 N 0.5275(19) -0.003(2) 0.9936(9) 0.110(10) Uiso 1 d .
N201 N 0.7847(18) -0.2126(17) 0.9940(9) 0.101(9) Uiso 1 d .
N301 N 0.669(2) 0.918(2) 0.8373(10) 0.056(6) Uiso 0.50(4) d P
N351 N 0.666(2) 0.918(2) 0.8157(10) 0.056(6) Uiso 0.50(4) d P

loop_
_atom_site_aniso_label
_atom_site_aniso_U_11
_atom_site_aniso_U_22
_atom_site_aniso_U_33
_atom_site_aniso_U_23
_atom_site_aniso_U_13
_atom_site_aniso_U_12
W1 0.0334(4) 0.0295(3) 0.0840(6) -0.0072(3) 0.0166(4) 0.0148(3)
W2 0.0257(3) 0.0354(4) 0.0852(6) 0.0117(4) -0.0068(3) 0.0143(3)
W3 0.0344(4) 0.0260(3) 0.0859(7) 0.0064(3) -0.0116(4) 0.0143(3)
W4 0.0305(3) 0.0324(4) 0.0837(6) -0.0164(4) 0.0075(3) 0.0147(3)
W5 0.0501(5) 0.0398(4) 0.0463(5) 0.0030(3) 0.0043(3) 0.0088(3)
W6 0.0397(4) 0.0502(5) 0.0465(5) -0.0032(4) -0.0023(3) 0.0086(3)
W7 0.0306(3) 0.0336(4) 0.0689(6) 0.0011(3) 0.0160(3) 0.0081(3)
W8 0.0251(3) 0.0406(4) 0.0693(6) -0.0014(4) -0.0097(3) 0.0091(3)
W9 0.0400(4) 0.0250(3) 0.0683(6) 0.0098(3) 0.0019(4) 0.0084(3)
W10 0.0340(4) 0.0301(3) 0.0684(6) -0.0153(3) 0.0001(3) 0.0081(3)
Si1 0.0198(17) 0.0210(17) 0.046(2) -0.0017(18) -0.0013(18) 0.0099(14)
Al1 0.026(2) 0.023(2) 0.052(3) -0.0009(19) 0.001(2) 0.0129(18)
Al2 0.024(2) 0.026(2) 0.056(3) 0.000(2) -0.001(2) 0.0128(18)

loop_
_atom_type_symbol
_atom_type_description
_atom_type_scat_dispersion_real
_atom_type_scat_dispersion_imag
_atom_type_scat_source
C C 0.0033 0.0016 'International Tables Vol C Tables 4.2.6.8 and 6.1.1.4'
N N 0.0061 0.0033 'International Tables Vol C Tables 4.2.6.8 and 6.1.1.4'
O O 0.0106 0.006 'International Tables Vol C Tables 4.2.6.8 and 6.1.1.4'
Si Si 0.0817 0.0704 'International Tables Vol C Tables 4.2.6.8 and 6.1.1.4'
Al Al 0.0645 0.0514 'International Tables Vol C Tables 4.2.6.8 and 6.1.1.4'
W W -0.849 6.8722 'International Tables Vol C Tables 4.2.6.8 and 6.1.1.4'

loop_
_geom_angle_atom_site_label_1
_geom_angle_atom_site_label_2
_geom_angle_atom_site_label_3
_geom_angle
_geom_angle_site_symmetry_1
_geom_angle_site_symmetry_3
O9 W1 O3 101.2(8) . .
O9 W1 O13 102.3(8) . .
O3 W1 O13 90.1(6) . .
O9 W1 O21 98.5(8) . .
O3 W1 O21 160.3(6) . .
O13 W1 O21 84.7(7) . .
O9 W1 O15 102.0(8) . .
O3 W1 O15 91.9(6) . .
O13 W1 O15 154.7(6) . .
O21 W1 O15 85.0(6) . .
O9 W1 O7 175.0(8) . .
O3 W1 O7 75.9(5) . .
O13 W1 O7 73.8(6) . .
O21 W1 O7 84.4(5) . .
O15 W1 O7 82.3(5) . .
O10 W2 O22 102.2(8) . .
O10 W2 O13 101.3(8) . .
O22 W2 O13 92.4(7) . .
O10 W2 O16 101.3(8) . .
O22 W2 O16 89.8(6) . .
O13 W2 O16 156.3(7) . .
O10 W2 O4 94.9(7) . .
O22 W2 O4 162.6(6) . .
O13 W2 O4 87.3(6) . .
O16 W2 O4 83.6(6) . .
O10 W2 O7 167.0(7) . .
O22 W2 O7 90.7(5) . .
O13 W2 O7 76.2(6) . .
O16 W2 O7 80.2(5) . .
O4 W2 O7 72.4(5) . .
O11 W3 O23 100.5(8) . .
O11 W3 O14 103.1(8) . .
O23 W3 O14 94.3(7) . .
O11 W3 O17 98.5(7) . .
O23 W3 O17 88.2(6) . .
O14 W3 O17 157.4(6) . .
O11 W3 O5 96.0(7) . .
O23 W3 O5 162.5(6) . .
O14 W3 O5 87.4(6) . .
O17 W3 O5 83.8(6) . .
O11 W3 O8 168.3(7) . .
O23 W3 O8 91.1(6) . .
O14 W3 O8 77.1(6) . .
O17 W3 O8 80.4(5) . .
O5 W3 O8 72.3(5) . .
O12 W4 O6 102.8(8) . .
O12 W4 O18 104.4(8) . .
O6 W4 O18 91.8(6) . .
O12 W4 O24 99.0(8) . .
O6 W4 O24 157.9(6) . .
O18 W4 O24 86.1(6) . .
O12 W4 O14 101.0(8) . .
O6 W4 O14 89.0(6) . .
O18 W4 O14 153.7(6) . .
O24 W4 O14 83.3(6) . .
O12 W4 O8 172.9(7) . .
O6 W4 O8 75.4(5) . .
O18 W4 O8 82.5(5) . .
O24 W4 O8 82.6(5) . .
O14 W4 O8 72.3(6) . .
O19 W5 O17 101.3(8) . .
O19 W5 O15 102.9(8) . .
O17 W5 O15 97.9(6) . .
O19 W5 O29 98.1(8) . .
O17 W5 O29 87.4(7) . .
O15 W5 O29 156.8(7) . .
O19 W5 O27 100.1(8) . .
O17 W5 O27 156.3(7) . .
O15 W5 O27 87.0(7) . .
O29 W5 O27 79.7(7) . .
O19 W5 O25 172.8(7) . .
O17 W5 O25 82.4(5) . .
O15 W5 O25 82.5(5) . .
O29 W5 O25 75.8(6) . .
O27 W5 O25 75.2(6) . .
O20 W6 O18 103.6(8) . .
O20 W6 O16 99.8(8) . .
O18 W6 O16 96.7(6) . .
O20 W6 O28 99.8(9) . .
O18 W6 O28 155.3(7) . .
O16 W6 O28 86.8(7) . .
O20 W6 O30 103.9(8) . .
O18 W6 O30 86.5(6) . .
O16 W6 O30 154.7(6) . .
O28 W6 O30 80.4(7) . .
O20 W6 O26 175.5(7) . .
O18 W6 O26 80.7(5) . .
O16 W6 O26 80.7(5) . .
O28 W6 O26 75.7(6) . .
O30 W6 O26 75.0(6) . .
O35 W7 O21 105.1(8) . .
O35 W7 O31 102.6(8) . .
O21 W7 O31 92.7(7) . .
O35 W7 O27 97.8(9) . .
O21 W7 O27 86.5(7) . .
O31 W7 O27 159.2(7) . .
O35 W7 O33 98.5(8) . .
O21 W7 O33 156.0(6) . .
O31 W7 O33 86.6(6) . .
O27 W7 O33 85.9(7) . .
O35 W7 O25 168.8(7) . .
O21 W7 O25 82.7(6) . .
O31 W7 O25 84.8(6) . .
O27 W7 O25 74.4(6) . .
O33 W7 O25 73.3(5) . .
O36 W8 O34 103.7(7) . .
O36 W8 O28 100.6(8) . .
O34 W8 O28 89.7(7) . .
O36 W8 O31 101.0(8) . .
O34 W8 O31 93.0(6) . .
O28 W8 O31 157.0(7) . .
O36 W8 O22 100.8(8) . .
O34 W8 O22 155.3(6) . .
O28 W8 O22 82.4(7) . .
O31 W8 O22 85.7(6) . .
O36 W8 O26 174.7(7) . .
O34 W8 O26 74.0(5) . .
O28 W8 O26 74.8(6) . .
O31 W8 O26 84.0(6) . .
O22 W8 O26 81.3(5) . .
O37 W9 O32 102.4(8) . .
O37 W9 O33 102.2(8) . .
O32 W9 O33 93.7(6) . .
O37 W9 O29 98.3(8) . .
O32 W9 O29 157.9(7) . .
O33 W9 O29 89.3(7) . .
O37 W9 O23 101.6(8) . .
O32 W9 O23 86.9(6) . .
O33 W9 O23 155.5(6) . .
O29 W9 O23 81.5(7) . .
O37 W9 O25 171.7(7) . .
O32 W9 O25 85.4(6) . .
O33 W9 O25 74.2(5) . .
O29 W9 O25 74.3(6) . .
O23 W9 O25 81.4(5) . .
O38 W10 O24 105.9(7) . .
O38 W10 O30 100.1(8) . .
O24 W10 O30 87.2(7) . .
O38 W10 O32 101.1(7) . .
O24 W10 O32 90.1(6) . .
O30 W10 O32 158.5(7) . .
O38 W10 O34 99.6(7) . .
O24 W10 O34 154.4(6) . .
O30 W10 O34 86.6(6) . .
O32 W10 O34 86.6(6) . .
O38 W10 O26 171.7(7) . .
O24 W10 O26 80.9(5) . .
O30 W10 O26 75.1(6) . .
O32 W10 O26 83.4(5) . .
O34 W10 O26 73.5(5) . .
O7 Si1 O8 108.3(7) . .
O7 Si1 O26 110.5(7) . .
O8 Si1 O26 111.4(7) . .
O7 Si1 O25 111.7(7) . .
O8 Si1 O25 108.8(7) . .
O26 Si1 O25 106.2(6) . .
O2 Al1 O1 80.4(6) . .
O2 Al1 O39 93.7(6) . .
O1 Al1 O39 95.9(6) . .
O2 Al1 O3 169.4(6) . .
O1 Al1 O3 92.8(6) . .
O39 Al1 O3 95.1(6) . .
O2 Al1 O4 91.9(6) . .
O1 Al1 O4 167.5(6) . .
O39 Al1 O4 94.4(6) . .
O3 Al1 O4 93.2(6) . .
O2 Al1 O7 88.7(5) . .
O1 Al1 O7 89.2(5) . .
O39 Al1 O7 174.7(6) . .
O3 Al1 O7 82.9(6) . .
O4 Al1 O7 80.8(6) . .
O2 Al1 Al2 40.4(4) . .
O1 Al1 Al2 40.0(4) . .
O39 Al1 Al2 98.0(5) . .
O3 Al1 Al2 132.0(5) . .
O4 Al1 Al2 131.2(5) . .
O7 Al1 Al2 87.0(4) . .
O5 Al2 O39 95.7(6) . 2_665
O5 Al2 O1 92.4(6) . .
O39 Al2 O1 94.4(6) 2_665 .
O5 Al2 O2 167.6(6) . .
O39 Al2 O2 94.6(6) 2_665 .
O1 Al2 O2 80.0(6) . .
O5 Al2 O6 93.1(6) . .
O39 Al2 O6 95.3(6) 2_665 .
O1 Al2 O6 168.3(6) . .
O2 Al2 O6 92.7(6) . .
O5 Al2 O8 79.8(6) . .
O39 Al2 O8 174.9(6) 2_665 .
O1 Al2 O8 88.1(5) . .
O2 Al2 O8 90.1(6) . .
O6 Al2 O8 82.8(6) . .
O5 Al2 Al1 131.4(5) . .
O39 Al2 Al1 97.6(5) 2_665 .
O1 Al2 Al1 40.1(4) . .
O2 Al2 Al1 39.9(4) . .
O6 Al2 Al1 131.6(5) . .
O8 Al2 Al1 87.2(4) . .
Al2 O1 Al1 99.8(6) . .
Al1 O2 Al2 99.6(6) . .
Al1 O3 W1 113.6(7) . .
Al1 O4 W2 112.5(7) . .
Al2 O5 W3 113.1(6) . .
W4 O6 Al2 114.8(7) . .
Si1 O7 Al1 129.1(7) . .
Si1 O7 W2 122.6(7) . .
Al1 O7 W2 93.9(5) . .
Si1 O7 W1 123.1(7) . .
Al1 O7 W1 87.5(4) . .
W2 O7 W1 89.5(4) . .
Si1 O8 Al2 128.4(8) . .
Si1 O8 W3 124.4(7) . .
Al2 O8 W3 94.2(5) . .
Si1 O8 W4 121.8(7) . .
Al2 O8 W4 87.0(5) . .
W3 O8 W4 89.7(5) . .
W2 O13 W1 120.5(8) . .
W3 O14 W4 121.0(8) . .
W5 O15 W1 146.0(8) . .
W6 O16 W2 143.1(9) . .
W5 O17 W3 142.1(8) . .
W6 O18 W4 146.4(8) . .
W7 O21 W1 147.9(9) . .
W2 O22 W8 144.9(8) . .
W3 O23 W9 146.5(8) . .
W10 O24 W4 147.1(9) . .
Si1 O25 W5 123.1(6) . .
Si1 O25 W7 124.0(6) . .
W5 O25 W7 91.3(4) . .
Si1 O25 W9 126.3(6) . .
W5 O25 W9 91.3(4) . .
W7 O25 W9 90.7(4) . .
Si1 O26 W6 124.0(6) . .
Si1 O26 W10 126.2(6) . .
W6 O26 W10 89.8(4) . .
Si1 O26 W8 126.6(6) . .
W6 O26 W8 89.2(4) . .
W10 O26 W8 89.5(4) . .
W7 O27 W5 118.4(9) . .
W8 O28 W6 120.2(9) . .
W9 O29 W5 118.4(9) . .
W10 O30 W6 119.6(8) . .
W7 O31 W8 159.4(10) . .
W9 O32 W10 159.8(9) . .
W9 O33 W7 121.2(7) . .
W8 O34 W10 122.1(7) . .
Al2 O39 Al1 135.6(8) 3_565 .
C151 C101 C102 92(10) . .
C151 C101 C159 135(10) . .
C102 C101 C159 94(10) . .
C151 C101 N101 102(10) . .
C102 C101 N101 151(10) . .
C159 C101 N101 58(9) . .
C151 C101 C152 49(10) . .
C102 C101 C152 62(10) . .
C159 C101 C152 97(10) . .
N101 C101 C152 108(9) . .
C151 C101 C163 128(10) . .
C102 C101 C163 133(10) . .
C159 C101 C163 76(10) . .
N101 C101 C163 55(7) . .
C152 C101 C163 163(10) . .
C101 C102 C103 134(10) . .
C101 C102 C151 26(8) . .
C103 C102 C151 110(10) . .
C101 C102 C152 81(10) . .
C103 C102 C152 57(9) . .
C151 C102 C152 62(6) . .
C101 C102 C159 45(10) . .
C103 C102 C159 136(10) . .
C151 C102 C159 65(8) . .
C152 C102 C159 87(8) . .
C102 C103 C153 133(10) . .
C102 C103 C152 80(10) . .
C153 C103 C152 69(7) . .
C102 C103 C104 159(10) . .
C153 C103 C104 65(8) . .
C152 C103 C104 121(10) . .
C102 C103 C151 37(8) . .
C153 C103 C151 97(8) . .
C152 C103 C151 51(5) . .
C104 C103 C151 161(10) . .
C153 C104 C103 51(7) . .
C153 C104 C154 70(6) . .
C103 C104 C154 103(9) . .
C101 C151 C102 62(10) . .
C101 C151 C152 116(10) . .
C102 C151 C152 72(7) . .
C101 C151 C159 31(10) . .
C102 C151 C159 70(7) . .
C152 C151 C159 93(5) . .
C101 C151 N101 59(10) . .
C102 C151 N101 117(7) . .
C152 C151 N101 114(4) . .
C159 C151 N101 47(4) . .
C101 C151 C103 95(10) . .
C102 C151 C103 33(7) . .
C152 C151 C103 45(4) . .
C159 C151 C103 94(6) . .
N101 C151 C103 139(5) . .
C103 C152 C153 50(6) . .
C103 C152 C151 84(7) . .
C153 C152 C151 107(4) . .
C103 C152 C102 43(7) . .
C153 C152 C102 88(6) . .
C151 C152 C102 46(5) . .
C103 C152 C101 79(8) . .
C153 C152 C101 113(6) . .
C151 C152 C101 15(5) . .
C102 C152 C101 37(6) . .
C103 C153 C104 65(8) . .
C103 C153 C152 61(7) . .
C104 C153 C152 115(6) . .
C103 C153 C154 107(7) . .
C104 C153 C154 62(6) . .
C152 C153 C154 103(4) . .
C104 C154 C153 49(5) . .
C155 C105 N101 111(10) . .
C155 C105 C106 13(8) . .
N101 C105 C106 104(7) . .
C155 C105 C109 156(10) . .
N101 C105 C109 49(4) . .
C106 C105 C109 152(7) . .
C155 C106 C156 177(10) . .
C155 C106 C107 108(10) . .
C156 C106 C107 75(8) . .
C155 C106 C105 15(9) . .
C156 C106 C105 164(10) . .
C107 C106 C105 113(7) . .
C155 C106 C157 133(10) . .
C156 C106 C157 50(7) . .
C107 C106 C157 26(3) . .
C105 C106 C157 140(7) . .
C157 C107 C106 106(10) . .
C157 C107 C156 76(8) . .
C106 C107 C156 31(4) . .
C157 C107 C108 3(8) . .
C106 C107 C108 110(7) . .
C156 C107 C108 80(6) . .
C157 C107 C155 127(10) . .
C106 C107 C155 22(4) . .
C156 C107 C155 53(4) . .
C108 C107 C155 131(6) . .
C157 C108 C158 163(10) . .
C157 C108 C107 5(10) . .
C158 C108 C107 168(10) . .
C157 C108 C156 44(10) . .
C158 C108 C156 119(9) . .
C107 C108 C156 49(4) . .
C106 C155 C105 152(10) . .
C106 C155 C156 1(8) . .
C105 C155 C156 152(10) . .
C106 C155 N101 120(10) . .
C105 C155 N101 41(8) . .
C156 C155 N101 119(6) . .
C106 C155 C107 50(9) . .
C105 C155 C107 135(10) . .
C156 C155 C107 52(5) . .
N101 C155 C107 157(6) . .
C106 C156 C107 74(8) . .
C106 C156 C155 1(8) . .
C107 C156 C155 75(6) . .
C106 C156 C157 107(9) . .
C107 C156 C157 34(3) . .
C155 C156 C157 108(6) . .
C106 C156 C108 123(9) . .
C107 C156 C108 51(4) . .
C155 C156 C108 124(6) . .
C157 C156 C108 17(4) . .
C108 C157 C107 172(10) . .
C108 C157 C158 10(10) . .
C107 C157 C158 178(10) . .
C108 C157 C156 119(10) . .
C107 C157 C156 69(8) . .
C158 C157 C156 109(6) . .
C108 C157 C106 141(10) . .
C107 C157 C106 47(7) . .
C158 C157 C106 131(6) . .
C156 C157 C106 23(4) . .
C108 C158 C157 7(8) . .
C160 C109 C159 76(9) . .
C160 C109 N101 131(9) . .
C159 C109 N101 60(6) . .
C160 C109 C110 17(7) . .
C159 C109 C110 59(6) . .
N101 C109 C110 115(4) . .
C160 C109 C105 170(9) . .
C159 C109 C105 96(7) . .
N101 C109 C105 39(3) . .
C110 C109 C105 154(5) . .
C160 C110 C161 112(10) . .
C160 C110 C111 88(9) . .
C161 C110 C111 25(4) . .
C160 C110 C159 56(8) . .
C161 C110 C159 154(7) . .
C111 C110 C159 132(6) . .
C160 C110 C109 18(8) . .
C161 C110 C109 129(6) . .
C111 C110 C109 104(5) . .
C159 C110 C109 38(4) . .
C161 C111 C112 37(10) . .
C161 C111 C110 77(10) . .
C112 C111 C110 114(6) . .
C161 C111 C160 107(10) . .
C112 C111 C160 143(7) . .
C110 C111 C160 31(4) . .
C161 C112 C162 112(10) . .
C161 C112 C111 33(10) . .
C162 C112 C111 144(10) . .
C109 C159 C101 139(10) . .
C109 C159 N101 71(7) . .
C101 C159 N101 70(10) . .
C109 C159 C160 47(7) . .
C101 C159 C160 174(10) . .
N101 C159 C160 115(10) . .
C109 C159 C110 82(7) . .
C101 C159 C110 139(10) . .
N101 C159 C110 143(8) . .
C160 C159 C110 35(5) . .
C109 C159 C151 130(9) . .
C101 C159 C151 14(8) . .
N101 C159 C151 67(5) . .
C160 C159 C151 170(9) . .
C110 C159 C151 147(8) . .
C109 C159 C102 161(10) . .
C101 C159 C102 41(9) . .
N101 C159 C102 111(8) . .
C160 C159 C102 134(10) . .
C110 C159 C102 103(8) . .
C151 C159 C102 44(6) . .
C109 C159 C163 98(8) . .
C101 C159 C163 68(10) . .
N101 C159 C163 53(6) . .
C160 C159 C163 112(9) . .
C110 C159 C163 110(7) . .
C151 C159 C163 77(7) . .
C102 C159 C163 98(8) . .
C110 C160 C109 145(10) . .
C110 C160 C159 88(10) . .
C109 C160 C159 57(8) . .
C110 C160 C111 61(8) . .
C109 C160 C111 149(10) . .
C159 C160 C111 135(9) . .
C110 C160 C161 44(7) . .
C109 C160 C161 166(10) . .
C159 C160 C161 127(9) . .
C111 C160 C161 18(4) . .
C111 C161 C112 110(10) . .
C111 C161 C162 149(10) . .
C112 C161 C162 40(9) . .
C111 C161 C110 78(10) . .
C112 C161 C110 171(10) . .
C162 C161 C110 133(10) . .
C111 C161 C160 55(10) . .
C112 C161 C160 161(10) . .
C162 C161 C160 155(9) . .
C110 C161 C160 24(4) . .
C112 C162 C161 29(6) . .
C114 C113 C164 83(6) . .
C114 C113 N101 114(5) . .
C164 C113 N101 163(6) . .
C113 C114 C115 107(5) . .
C113 C114 C163 7(6) . .
C115 C114 C163 105(6) . .
C113 C114 C164 51(4) . .
C115 C114 C164 56(4) . .
C163 C114 C164 48(6) . .
C165 C115 C114 126(6) . .
C165 C115 C164 75(5) . .
C114 C115 C164 77(5) . .
C165 C115 C166 72(4) . .
C114 C115 C166 127(6) . .
C164 C115 C166 147(6) . .
C165 C115 C116 104(5) . .
C114 C115 C116 94(4) . .
C164 C115 C116 166(6) . .
C166 C115 C116 37(4) . .
C166 C116 C115 67(6) . .
N101 C163 C164 159(10) . .
N101 C163 C101 48(6) . .
C164 C163 C101 147(10) . .
N101 C163 C114 95(7) . .
C164 C163 C114 69(7) . .
C101 C163 C114 142(10) . .
N101 C163 C159 41(5) . .
C164 C163 C159 159(10) . .
C101 C163 C159 36(6) . .
C114 C163 C159 117(8) . .
C113 C164 C163 17(5) . .
C113 C164 C115 94(7) . .
C163 C164 C115 109(9) . .
C113 C164 C165 120(8) . .
C163 C164 C165 137(10) . .
C115 C164 C165 44(4) . .
C113 C164 C114 47(4) . .
C163 C164 C114 62(7) . .
C115 C164 C114 47(4) . .
C165 C164 C114 82(6) . .
C115 C165 C164 61(6) . .
C115 C165 C166 65(6) . .
C164 C165 C166 126(8) . .
C116 C166 C115 76(6) . .
C116 C166 C165 113(9) . .
C115 C166 C165 43(4) . .
C251 C201 C202 75(7) . .
C251 C201 N201 63(6) . .
C202 C201 N201 138(8) . .
C251 C201 C263 51(6) . .
C202 C201 C263 95(7) . .
N201 C201 C263 57(5) . .
C251 C201 C252 45(6) . .
C202 C201 C252 53(6) . .
N201 C201 C252 95(6) . .
C263 C201 C252 94(6) . .
C251 C201 C264 86(7) . .
C202 C201 C264 127(7) . .
N201 C201 C264 52(4) . .
C263 C201 C264 39(5) . .
C252 C201 C264 131(7) . .
C253 C202 C201 168(10) . .
C253 C202 C252 90(9) . .
C201 C202 C252 79(7) . .
C253 C202 C254 70(6) . .
C201 C202 C254 122(8) . .
C252 C202 C254 159(9) . .
C253 C202 C203 20(7) . .
C201 C202 C203 153(8) . .
C252 C202 C203 76(6) . .
C254 C202 C203 84(6) . .
C253 C202 C251 117(9) . .
C201 C202 C251 52(6) . .
C252 C202 C251 47(6) . .
C254 C202 C251 143(8) . .
C203 C202 C251 113(7) . .
C253 C203 C204 76(10) . .
C253 C203 C202 35(10) . .
C204 C203 C202 99(6) . .
C253 C203 C252 76(10) . .
C204 C203 C252 147(7) . .
C202 C203 C252 48(5) . .
C253 C204 C203 25(4) . .
C253 C204 C254 56(4) . .
C203 C204 C254 80(5) . .
C252 C251 C263 153(10) . .
C252 C251 C201 86(9) . .
C263 C251 C201 75(8) . .
C252 C251 N201 124(10) . .
C263 C251 N201 64(6) . .
C201 C251 N201 63(6) . .
C252 C251 C202 57(7) . .
C263 C251 C202 96(8) . .
C201 C251 C202 53(6) . .
N201 C251 C202 116(7) . .
C252 C251 C255 149(10) . .
C263 C251 C255 57(7) . .
C201 C251 C255 109(8) . .
N201 C251 C255 50(5) . .
C202 C251 C255 152(9) . .
C251 C252 C202 75(8) . .
C251 C252 C201 49(7) . .
C202 C252 C201 48(5) . .
C251 C252 C253 100(9) . .
C202 C252 C253 38(5) . .
C201 C252 C253 87(6) . .
C251 C252 C203 120(9) . .
C202 C252 C203 56(6) . .
C201 C252 C203 104(6) . .
C253 C252 C203 21(4) . .
C203 C253 C202 125(10) . .
C203 C253 C204 79(10) . .
C202 C253 C204 128(9) . .
C203 C253 C254 140(10) . .
C202 C253 C254 66(7) . .
C204 C253 C254 68(6) . .
C203 C253 C252 84(10) . .
C202 C253 C252 52(7) . .
C204 C253 C252 155(9) . .
C254 C253 C252 118(8) . .
C202 C254 C253 44(5) . .
C202 C254 C204 96(6) . .
C253 C254 C204 55(6) . .
C255 C205 C206 98(10) . .
C255 C205 C256 67(7) . .
C206 C205 C256 41(5) . .
C255 C205 N201 60(7) . .
C206 C205 N201 132(8) . .
C256 C205 N201 124(7) . .
C255 C205 C209 98(9) . .
C206 C205 C209 160(8) . .
C256 C205 C209 159(8) . .
N201 C205 C209 51(3) . .
C256 C206 C205 78(9) . .
C256 C206 C207 66(8) . .
C205 C206 C207 105(7) . .
C256 C206 C255 52(6) . .
C205 C206 C255 37(5) . .
C207 C206 C255 108(6) . .
C256 C206 C257 45(6) . .
C205 C206 C257 105(7) . .
C207 C206 C257 23(4) . .
C255 C206 C257 94(6) . .
C257 C207 C208 81(10) . .
C257 C207 C256 62(10) . .
C208 C207 C256 100(7) . .
C257 C207 C258 51(10) . .
C208 C207 C258 43(5) . .
C256 C207 C258 103(7) . .
C257 C207 C206 91(10) . .
C208 C207 C206 92(7) . .
C256 C207 C206 33(4) . .
C258 C207 C206 118(7) . .
C258 C208 C207 83(8) . .
C258 C208 C257 61(7) . .
C207 C208 C257 31(5) . .
C205 C255 N201 79(8) . .
C205 C255 C256 68(8) . .
N201 C255 C256 143(10) . .
C205 C255 C263 135(10) . .
N201 C255 C263 63(6) . .
C256 C255 C263 132(10) . .
C205 C255 C251 128(10) . .
N201 C255 C251 57(5) . .
C256 C255 C251 161(10) . .
C263 C255 C251 48(6) . .
C205 C255 C206 45(6) . .
N201 C255 C206 111(7) . .
C256 C255 C206 32(5) . .
C263 C255 C206 127(8) . .
C251 C255 C206 167(8) . .
C205 C255 C264 98(9) . .
N201 C255 C264 52(5) . .
C256 C255 C264 114(8) . .
C263 C255 C264 39(5) . .
C251 C255 C264 78(6) . .
C206 C255 C264 93(6) . .
C206 C256 C255 96(9) . .
C206 C256 C257 106(10) . .
C255 C256 C257 146(10) . .
C206 C256 C205 61(8) . .
C255 C256 C205 45(5) . .
C257 C256 C205 129(10) . .
C206 C256 C207 82(9) . .
C255 C256 C207 142(10) . .
C257 C256 C207 28(5) . .
C205 C256 C207 105(8) . .
C207 C257 C258 103(10) . .
C207 C257 C256 90(10) . .
C258 C257 C256 138(10) . .
C207 C257 C208 68(10) . .
C258 C257 C208 48(6) . .
C256 C257 C208 105(9) . .
C207 C257 C206 66(10) . .
C258 C257 C206 127(9) . .
C256 C257 C206 28(5) . .
C208 C257 C206 83(6) . .
C208 C258 C257 71(9) . .
C208 C258 C207 54(7) . .
C257 C258 C207 26(6) . .
C259 C209 C260 67(8) . .
C259 C209 N201 71(7) . .
C260 C209 N201 125(8) . .
C259 C209 C205 106(8) . .
C260 C209 C205 172(8) . .
N201 C209 C205 52(4) . .
C259 C209 C210 53(7) . .
C260 C209 C210 21(5) . .
N201 C209 C210 122(5) . .
C205 C209 C210 152(5) . .
C260 C210 C261 77(9) . .
C260 C210 C211 103(10) . .
C261 C210 C211 30(5) . .
C260 C210 C259 52(8) . .
C261 C210 C259 118(8) . .
C211 C210 C259 127(7) . .
C260 C210 C212 108(9) . .
C261 C210 C212 42(6) . .
C211 C210 C212 42(4) . .
C259 C210 C212 159(7) . .
C260 C210 C209 28(7) . .
C261 C210 C209 87(7) . .
C211 C210 C209 103(6) . .
C259 C210 C209 32(4) . .
C212 C210 C209 127(5) . .
C261 C211 C212 75(10) . .
C261 C211 C210 61(10) . .
C212 C211 C210 92(7) . .
C261 C211 C262 52(10) . .
C212 C211 C262 42(5) . .
C210 C211 C262 104(7) . .
C261 C211 C260 38(10) . .
C212 C211 C260 99(6) . .
C210 C211 C260 30(4) . .
C262 C211 C260 89(6) . .
C262 C212 C211 82(8) . .
C262 C212 C261 64(7) . .
C211 C212 C261 30(5) . .
C262 C212 C210 97(7) . .
C211 C212 C210 45(5) . .
C261 C212 C210 38(5) . .
C209 C259 C260 64(8) . .
C209 C259 N201 69(7) . .
C260 C259 N201 121(8) . .
C209 C259 C210 95(8) . .
C260 C259 C210 36(5) . .
N201 C259 C210 156(7) . .
C209 C259 C213 114(8) . .
C260 C259 C213 170(8) . .
N201 C259 C213 52(4) . .
C210 C259 C213 150(7) . .
C210 C260 C209 132(10) . .
C210 C260 C259 92(10) . .
C209 C260 C259 49(6) . .
C210 C260 C261 60(8) . .
C209 C260 C261 123(9) . .
C259 C260 C261 135(9) . .
C210 C260 C211 47(7) . .
C209 C260 C211 119(8) . .
C259 C260 C211 118(8) . .
C261 C260 C211 18(5) . .
C211 C261 C210 89(10) . .
C211 C261 C262 103(10) . .
C210 C261 C262 140(10) . .
C211 C261 C212 74(10) . .
C210 C261 C212 101(9) . .
C262 C261 C212 48(6) . .
C211 C261 C260 124(10) . .
C210 C261 C260 42(6) . .
C262 C261 C260 131(10) . .
C212 C261 C260 129(9) . .
C212 C262 C261 68(8) . .
C212 C262 C211 56(6) . .
C261 C262 C211 25(5) . .
C264 C213 C265 76(7) . .
C264 C213 C214 48(6) . .
C265 C213 C214 58(6) . .
C264 C213 N201 70(6) . .
C265 C213 N201 124(7) . .
C214 C213 N201 117(5) . .
C264 C213 C259 122(7) . .
C265 C213 C259 143(7) . .
C214 C213 C259 159(6) . .
N201 C213 C259 53(4) . .
C264 C214 C265 78(8) . .
C264 C214 C213 54(6) . .
C265 C214 C213 56(5) . .
C264 C214 C215 157(9) . .
C265 C214 C215 79(5) . .
C213 C214 C215 110(6) . .
C264 C214 C266 139(8) . .
C265 C214 C266 64(4) . .
C213 C214 C266 110(6) . .
C215 C214 C266 23(4) . .
C266 C215 C216 89(10) . .
C266 C215 C214 84(10) . .
C216 C215 C214 105(6) . .
C266 C215 C265 57(8) . .
C216 C215 C265 131(6) . .
C214 C215 C265 43(4) . .
C215 C216 C266 25(4) . .
C264 C263 C251 129(10) . .
C264 C263 C255 93(9) . .
C251 C263 C255 75(8) . .
C264 C263 N201 69(7) . .
C251 C263 N201 64(6) . .
C255 C263 N201 54(5) . .
C264 C263 C201 85(8) . .
C251 C263 C201 54(6) . .
C255 C263 C201 107(8) . .
N201 C263 C201 57(5) . .
C214 C264 C213 78(8) . .
C214 C264 C263 145(10) . .
C213 C264 C263 125(10) . .
C214 C264 C265 58(7) . .
C213 C264 C265 55(6) . .
C263 C264 C265 155(10) . .
C214 C264 N201 140(10) . .
C213 C264 N201 64(6) . .
C263 C264 N201 62(7) . .
C265 C264 N201 106(7) . .
C214 C264 C201 114(8) . .
C213 C264 C201 79(7) . .
C263 C264 C201 55(6) . .
C265 C264 C201 135(7) . .
N201 C264 C201 48(4) . .
C214 C264 C255 166(10) . .
C213 C264 C255 98(8) . .
C263 C264 C255 48(6) . .
C265 C264 C255 108(7) . .
N201 C264 C255 43(4) . .
C201 C264 C255 78(5) . .
C213 C265 C214 66(6) . .
C213 C265 C264 49(5) . .
C214 C265 C264 44(5) . .
C213 C265 C266 122(8) . .
C214 C265 C266 69(6) . .
C264 C265 C266 112(8) . .
C213 C265 C215 102(6) . .
C214 C265 C215 58(4) . .
C264 C265 C215 102(6) . .
C266 C265 C215 20(4) . .
C215 C266 C216 65(10) . .
C215 C266 C265 103(10) . .
C216 C266 C265 142(8) . .
C215 C266 C214 73(10) . .
C216 C266 C214 96(6) . .
C265 C266 C214 47(5) . .
C351 C301 C352 121(10) . .
C351 C301 C302 150(10) . .
C352 C301 C302 53(6) . .
C351 C301 N351 28(6) . .
C352 C301 N351 100(7) . .
C302 C301 N351 124(8) . .
C351 C301 C303 160(10) . .
C352 C301 C303 44(5) . .
C302 C301 C303 40(5) . .
N351 C301 C303 144(6) . .
C353 C302 C352 148(10) . .
C353 C302 C303 99(10) . .
C352 C302 C303 69(8) . .
C353 C302 C301 150(10) . .
C352 C302 C301 62(7) . .
C303 C302 C301 100(9) . .
C353 C302 C354 84(8) . .
C352 C302 C354 64(7) . .
C303 C302 C354 61(6) . .
C301 C302 C354 126(9) . .
C302 C303 C352 51(6) . .
C302 C303 C304 102(8) . .
C352 C303 C304 131(8) . .
C302 C303 C354 77(7) . .
C352 C303 C354 68(6) . .
C304 C303 C354 67(6) . .
C302 C303 C353 35(6) . .
C352 C303 C353 82(7) . .
C304 C303 C353 68(6) . .
C354 C303 C353 72(6) . .
C302 C303 C301 40(5) . .
C352 C303 C301 39(5) . .
C304 C303 C301 142(7) . .
C354 C303 C301 101(6) . .
C353 C303 C301 73(5) . .
C303 C304 C354 57(5) . .
C303 C304 C353 59(5) . .
C354 C304 C353 65(5) . .
N351 C351 C301 120(10) . .
N351 C351 N301 30(5) . .
C301 C351 N301 150(10) . .
N351 C351 C359 59(7) . .
C301 C351 C359 177(10) . .
N301 C351 C359 29(4) . .
N351 C351 C352 96(8) . .
C301 C351 C352 31(6) . .
N301 C351 C352 124(7) . .
C359 C351 C352 150(8) . .
C302 C352 C301 65(7) . .
C302 C352 C303 61(6) . .
C301 C352 C303 97(9) . .
C302 C352 C354 78(6) . .
C301 C352 C354 143(9) . .
C303 C352 C354 64(6) . .
C302 C352 C353 15(5) . .
C301 C352 C353 80(7) . .
C303 C352 C353 57(6) . .
C354 C352 C353 63(5) . .
C302 C352 C351 88(7) . .
C301 C352 C351 28(5) . .
C303 C352 C351 124(8) . .
C354 C352 C351 158(8) . .
C353 C352 C351 102(6) . .
C302 C353 C303 46(6) . .
C302 C353 C304 97(8) . .
C303 C353 C304 52(5) . .
C302 C353 C354 65(8) . .
C303 C353 C354 51(5) . .
C304 C353 C354 55(5) . .
C302 C353 C352 17(6) . .
C303 C353 C352 41(4) . .
C304 C353 C352 86(6) . .
C354 C353 C352 49(5) . .
C303 C354 C352 49(5) . .
C303 C354 C304 56(5) . .
C352 C354 C304 103(7) . .
C303 C354 C302 43(4) . .
C352 C354 C302 38(4) . .
C304 C354 C302 78(6) . .
C303 C354 C353 57(5) . .
C352 C354 C353 68(5) . .
C304 C354 C353 60(5) . .
C302 C354 C353 31(4) . .
C355 C305 N301 88(5) . .
C355 C305 C306 80(5) . .
N301 C305 C306 113(5) . .
C355 C305 N351 58(4) . .
N301 C305 N351 30(2) . .
C306 C305 N351 106(4) . .
C355 C305 C356 49(3) . .
N301 C305 C356 103(4) . .
C306 C305 C356 32(3) . .
N351 C305 C356 84(3) . .
C356 C306 C307 89(6) . .
C356 C306 C305 93(5) . .
C307 C306 C305 114(5) . .
C356 C306 C357 56(4) . .
C307 C306 C357 34(3) . .
C305 C306 C357 114(5) . .
C356 C306 C355 53(4) . .
C307 C306 C355 106(5) . .
C305 C306 C355 40(3) . .
C357 C306 C355 86(3) . .
C357 C307 C306 89(6) . .
C357 C307 C308 70(5) . .
C306 C307 C308 102(5) . .
C357 C307 C358 51(4) . .
C306 C307 C358 107(5) . .
C308 C307 C358 20(3) . .
C357 C307 C356 54(4) . .
C306 C307 C356 35(3) . .
C308 C307 C356 91(4) . .
C358 C307 C356 85(4) . .
C358 C308 C357 61(8) . .
C358 C308 C307 94(9) . .
C357 C308 C307 36(3) . .
C305 C355 C356 94(4) . .
C305 C355 N351 82(4) . .
C356 C355 N351 113(4) . .
C305 C355 C306 60(4) . .
C356 C355 C306 34(3) . .
N351 C355 C306 108(3) . .
C305 C355 N301 53(4) . .
C356 C355 N301 108(3) . .
N351 C355 N301 29.5(19) . .
C306 C355 N301 88(3) . .
C306 C356 C357 89(5) . .
C306 C356 C355 93(5) . .
C357 C356 C355 113(4) . .
C306 C356 C307 56(5) . .
C357 C356 C307 33(3) . .
C355 C356 C307 109(4) . .
C306 C356 C305 56(4) . .
C357 C356 C305 111(4) . .
C355 C356 C305 38(3) . .
C307 C356 C305 88(3) . .
C307 C357 C358 95(6) . .
C307 C357 C356 93(5) . .
C358 C357 C356 116(4) . .
C307 C357 C308 74(5) . .
C358 C357 C308 23(3) . .
C356 C357 C308 107(4) . .
C307 C357 C306 58(5) . .
C358 C357 C306 113(4) . .
C356 C357 C306 36(3) . .
C308 C357 C306 93(4) . .
C308 C358 C357 96(9) . .
C308 C358 C307 66(9) . .
C357 C358 C307 33(3) . .
C359 C309 C360 107(10) . .
C359 C309 C310 140(10) . .
C360 C309 C310 47(7) . .
C359 C309 N301 24(7) . .
C360 C309 N301 84(9) . .
C310 C309 N301 120(8) . .
C359 C309 C361 150(10) . .
C360 C309 C361 43(6) . .
C310 C309 C361 22(5) . .
N301 C309 C361 126(7) . .
C361 C310 C360 78(10) . .
C361 C310 C311 25(10) . .
C360 C310 C311 102(10) . .
C361 C310 C309 95(10) . .
C360 C310 C309 48(6) . .
C311 C310 C309 105(8) . .
C361 C310 C312 55(10) . .
C360 C310 C312 123(10) . .
C311 C310 C312 44(5) . .
C309 C310 C312 149(8) . .
C361 C311 C312 89(10) . .
C361 C311 C310 16(9) . .
C312 C311 C310 85(7) . .
C361 C311 C362 65(9) . .
C312 C311 C362 48(6) . .
C310 C311 C362 73(6) . .
C311 C312 C362 85(8) . .
C311 C312 C361 36(5) . .
C362 C312 C361 67(6) . .
C311 C312 C310 51(4) . .
C362 C312 C310 73(7) . .
C361 C312 C310 18(4) . .
N301 C359 C309 128(10) . .
N301 C359 N351 35(6) . .
C309 C359 N351 163(10) . .
N301 C359 C360 89(9) . .
C309 C359 C360 39(8) . .
N351 C359 C360 124(8) . .
N301 C359 C351 68(8) . .
C309 C359 C351 164(10) . .
N351 C359 C351 33(4) . .
C360 C359 C351 157(8) . .
C310 C360 C309 85(8) . .
C310 C360 C361 33(6) . .
C309 C360 C361 96(10) . .
C310 C360 C359 113(9) . .
C309 C360 C359 34(7) . .
C361 C360 C359 130(10) . .
C310 C360 N301 130(8) . .
C309 C360 N301 60(7) . .
C361 C360 N301 155(9) . .
C359 C360 N301 27(4) . .
C310 C361 C311 138(10) . .
C310 C361 C360 69(10) . .
C311 C361 C360 148(10) . .
C310 C361 C312 106(10) . .
C311 C361 C312 55(9) . .
C360 C361 C312 147(10) . .
C310 C361 C309 63(10) . .
C311 C361 C309 126(10) . .
C360 C361 C309 41(6) . .
C312 C361 C309 165(9) . .
C310 C361 C362 113(10) . .
C311 C361 C362 83(10) . .
C360 C361 C362 101(9) . .
C312 C361 C362 49(5) . .
C309 C361 C362 142(8) . .
C312 C362 C361 64(6) . .
C312 C362 C311 47(6) . .
C361 C362 C311 31(4) . .
C363 C313 N301 77(4) . .
C363 C313 C314 97(5) . .
N301 C313 C314 108(3) . .
C363 C313 C364 64(4) . .
N301 C313 C364 102(3) . .
C314 C313 C364 33(3) . .
C363 C313 N351 49(4) . .
N301 C313 N351 28.1(19) . .
C314 C313 N351 105(3) . .
C364 C313 N351 85(3) . .
C364 C314 C315 89(5) . .
C364 C314 C365 68(5) . .
C315 C314 C365 22(3) . .
C364 C314 C313 90(5) . .
C315 C314 C313 109(4) . .
C365 C314 C313 103(4) . .
C365 C315 C316 100(10) . .
C365 C315 C314 79(10) . .
C316 C315 C314 110(4) . .
C365 C315 C366 76(10) . .
C316 C315 C366 24(3) . .
C314 C315 C366 108(4) . .
C365 C315 C364 45(10) . .
C316 C315 C364 103(4) . .
C314 C315 C364 35(3) . .
C366 C315 C364 89(4) . .
C366 C316 C315 103(8) . .
C366 C316 C365 83(8) . .
C315 C316 C365 20(3) . .
C313 C363 N351 93(5) . .
C313 C363 C364 77(5) . .
N351 C363 C364 108(5) . .
C313 C363 N301 61(4) . .
N351 C363 N301 32(2) . .
C364 C363 N301 102(4) . .
C314 C364 C365 71(5) . .
C314 C364 C363 96(6) . .
C365 C364 C363 110(6) . .
C314 C364 C315 56(4) . .
C365 C364 C315 16(3) . .
C363 C364 C315 113(5) . .
C314 C364 C313 57(4) . .
C365 C364 C313 91(5) . .
C363 C364 C313 39(3) . .
C315 C364 C313 86(4) . .
C315 C365 C364 119(10) . .
C315 C365 C314 79(10) . .
C364 C365 C314 41(4) . .
C315 C365 C316 60(10) . .
C364 C365 C316 111(6) . .
C314 C365 C316 100(5) . .
C315 C365 C366 85(10) . .
C364 C365 C366 103(6) . .
C314 C365 C366 111(5) . .
C316 C365 C366 25(3) . .
C316 C366 C365 72(7) . .
C316 C366 C315 53(7) . .
C365 C366 C315 19(3) . .
C105 N101 C159 136(7) . .
C105 N101 C109 92(6) . .
C159 N101 C109 49(5) . .
C105 N101 C101 144(8) . .
C159 N101 C101 51(7) . .
C109 N101 C101 100(7) . .
C105 N101 C163 131(8) . .
C159 N101 C163 86(7) . .
C109 N101 C163 107(7) . .
C101 N101 C163 78(8) . .
C105 N101 C113 113(6) . .
C159 N101 C113 101(6) . .
C109 N101 C113 109(4) . .
C101 N101 C113 94(7) . .
C163 N101 C113 17(5) . .
C105 N101 C151 126(6) . .
C159 N101 C151 66(5) . .
C109 N101 C151 110(4) . .
C101 N101 C151 19(6) . .
C163 N101 C151 90(6) . .
C113 N101 C151 104(4) . .
C105 N101 C155 28(5) . .
C159 N101 C155 152(6) . .
C109 N101 C155 119(5) . .
C101 N101 C155 123(7) . .
C163 N101 C155 121(7) . .
C113 N101 C155 108(4) . .
C151 N101 C155 105(4) . .
C255 N201 C251 74(6) . .
C255 N201 C263 62(6) . .
C251 N201 C263 52(5) . .
C255 N201 C201 122(6) . .
C251 N201 C201 54(5) . .
C263 N201 C201 66(5) . .
C255 N201 C209 106(6) . .
C251 N201 C209 107(6) . .
C263 N201 C209 157(6) . .
C201 N201 C209 112(5) . .
C255 N201 C213 118(6) . .
C251 N201 C213 136(5) . .
C263 N201 C213 93(5) . .
C201 N201 C213 89(5) . .
C209 N201 C213 110(5) . .
C255 N201 C259 142(6) . .
C251 N201 C259 124(6) . .
C263 N201 C259 156(6) . .
C201 N201 C259 92(5) . .
C209 N201 C259 40(4) . .
C213 N201 C259 75(5) . .
C255 N201 C205 41(5) . .
C251 N201 C205 110(6) . .
C263 N201 C205 100(5) . .
C201 N201 C205 163(5) . .
C209 N201 C205 77(4) . .
C213 N201 C205 102(5) . .
C259 N201 C205 103(5) . .
C255 N201 C264 85(6) . .
C251 N201 C264 99(6) . .
C263 N201 C264 48(5) . .
C201 N201 C264 80(5) . .
C209 N201 C264 154(5) . .
C213 N201 C264 46(4) . .
C259 N201 C264 120(6) . .
C205 N201 C264 99(5) . .
C359 N301 N351 113(9) . .
C359 N301 C305 121(8) . .
N351 N301 C305 96(5) . .
C359 N301 C313 120(8) . .
N351 N301 C313 99(5) . .
C305 N301 C313 105(4) . .
C359 N301 C351 83(8) . .
N351 N301 C351 30(4) . .
C305 N301 C351 114(5) . .
C313 N301 C351 114(4) . .
C359 N301 C309 28(8) . .
N351 N301 C309 141(6) . .
C305 N301 C309 106(5) . .
C313 N301 C309 106(4) . .
C351 N301 C309 111(5) . .
C359 N301 C363 136(8) . .
N351 N301 C363 57(4) . .
C305 N301 C363 103(4) . .
C313 N301 C363 42(3) . .
C351 N301 C363 77(4) . .
C309 N301 C363 142(5) . .
C359 N301 C355 129(8) . .
N351 N301 C355 57(4) . .
C305 N301 C355 39(3) . .
C313 N301 C355 111(3) . .
C351 N301 C355 77(4) . .
C309 N301 C355 134(4) . .
C363 N301 C355 84(3) . .
C359 N301 C360 64(8) . .
N351 N301 C360 174(6) . .
C305 N301 C360 82(4) . .
C313 N301 C360 87(4) . .
C351 N301 C360 147(5) . .
C309 N301 C360 36(4) . .
C363 N301 C360 130(4) . .
C355 N301 C360 120(4) . .
N301 N351 C351 121(8) . .
N301 N351 C363 91(5) . .
C351 N351 C363 122(8) . .
N301 N351 C359 32(5) . .
C351 N351 C359 88(7) . .
C363 N351 C359 112(5) . .
N301 N351 C355 93(5) . .
C351 N351 C355 118(8) . .
C363 N351 C355 106(4) . .
C359 N351 C355 110(5) . .
N301 N351 C301 153(6) . .
C351 N351 C301 32(6) . .
C363 N351 C301 106(5) . .
C359 N351 C301 121(6) . .
C355 N351 C301 101(4) . .
N301 N351 C305 54(4) . .
C351 N351 C305 138(7) . .
C363 N351 C305 100(4) . .
C359 N351 C305 76(5) . .
C355 N351 C305 40(3) . .
C301 N351 C305 138(4) . .
N301 N351 C313 53(4) . .
C351 N351 C313 134(7) . .
C363 N351 C313 39(3) . .
C359 N351 C313 76(4) . .
C355 N351 C313 108(3) . .
C301 N351 C313 139(4) . .
C305 N351 C313 80(3) . .

loop_
_geom_bond_atom_site_label_1
_geom_bond_atom_site_label_2
_geom_bond_distance
_geom_bond_site_symmetry_2
W1 O9 1.70(2) .
W1 O3 1.869(13) .
W1 O13 1.952(16) .
W1 O21 1.960(15) .
W1 O15 1.963(14) .
W1 O7 2.383(12) .
W2 O10 1.665(18) .
W2 O22 1.845(14) .
W2 O13 1.876(16) .
W2 O16 1.919(15) .
W2 O4 2.047(13) .
W2 O7 2.338(12) .
W3 O11 1.735(18) .
W3 O23 1.853(15) .
W3 O14 1.860(15) .
W3 O17 1.968(14) .
W3 O5 2.034(13) .
W3 O8 2.289(13) .
W4 O12 1.672(18) .
W4 O6 1.854(14) .
W4 O18 1.941(14) .
W4 O24 1.947(15) .
W4 O14 1.955(16) .
W4 O8 2.420(13) .
W5 O19 1.72(2) .
W5 O17 1.868(15) .
W5 O15 1.882(14) .
W5 O29 1.941(17) .
W5 O27 1.952(18) .
W5 O25 2.280(12) .
W6 O20 1.67(2) .
W6 O18 1.900(14) .
W6 O16 1.906(15) .
W6 O28 1.936(17) .
W6 O30 1.944(16) .
W6 O26 2.327(12) .
W7 O35 1.687(19) .
W7 O21 1.844(15) .
W7 O31 1.874(17) .
W7 O27 1.902(18) .
W7 O33 1.956(14) .
W7 O25 2.350(12) .
W8 O36 1.706(19) .
W8 O34 1.876(14) .
W8 O28 1.892(18) .
W8 O31 1.909(17) .
W8 O22 1.982(14) .
W8 O26 2.397(12) .
W9 O37 1.696(19) .
W9 O32 1.856(17) .
W9 O33 1.890(14) .
W9 O29 1.921(17) .
W9 O23 1.957(15) .
W9 O25 2.358(12) .
W10 O38 1.694(17) .
W10 O24 1.864(15) .
W10 O30 1.886(16) .
W10 O32 1.926(16) .
W10 O34 1.955(14) .
W10 O26 2.363(12) .
Si1 O7 1.616(13) .
Si1 O8 1.622(13) .
Si1 O26 1.631(13) .
Si1 O25 1.660(13) .
Al1 O2 1.849(13) .
Al1 O1 1.858(13) .
Al1 O39 1.860(15) .
Al1 O3 1.862(14) .
Al1 O4 1.876(14) .
Al1 O7 2.123(13) .
Al1 Al2 2.841(7) .
Al2 O5 1.845(14) .
Al2 O39 1.847(14) 2_665
Al2 O1 1.854(13) .
Al2 O2 1.869(14) .
Al2 O6 1.870(15) .
Al2 O8 2.129(14) .
O39 Al2 1.847(14) 3_565
C101 C151 0.54(14) .
C101 C102 1.10(19) .
C101 C159 1.18(16) .
C101 N101 1.42(16) .
C101 C152 1.82(15) .
C101 C163 1.9(2) .
C102 C103 1.14(17) .
C102 C151 1.24(14) .
C102 C152 1.63(14) .
C102 C159 1.67(16) .
C103 C153 1.21(13) .
C103 C152 1.38(13) .
C103 C104 1.42(18) .
C103 C151 1.95(15) .
C104 C153 1.42(13) .
C104 C154 1.67(14) .
C151 C152 1.52(7) .
C151 C159 1.61(11) .
C151 N101 1.62(7) .
C152 C153 1.48(7) .
C153 C154 1.77(7) .
C105 C155 0.84(9) .
C105 N101 1.15(8) .
C105 C106 1.54(7) .
C105 C109 1.85(10) .
C106 C155 0.75(9) .
C106 C156 0.83(9) .
C106 C107 1.54(7) .
C106 C157 2.01(10) .
C107 C157 0.94(7) .
C107 C156 1.55(11) .
C107 C108 1.59(8) .
C107 C155 1.90(12) .
C108 C157 0.66(10) .
C108 C158 0.95(7) .
C108 C156 2.01(11) .
C155 C156 1.58(11) .
C155 N101 1.65(9) .
C156 C157 1.61(11) .
C157 C158 1.58(8) .
C109 C160 0.97(11) .
C109 C159 1.12(11) .
C109 N101 1.40(6) .
C109 C110 1.78(8) .
C110 C160 0.90(11) .
C110 C161 1.51(12) .
C110 C111 1.52(8) .
C110 C159 1.54(11) .
C111 C161 0.66(11) .
C111 C112 1.16(8) .
C111 C160 1.73(12) .
C112 C161 0.75(11) .
C112 C162 0.99(10) .
C159 N101 1.29(10) .
C159 C160 1.29(14) .
C159 C163 1.96(18) .
C160 C161 2.03(16) .
C161 C162 1.44(15) .
C113 C114 1.49(7) .
C113 C164 1.58(13) .
C113 N101 1.59(7) .
C114 C115 1.52(7) .
C114 C163 1.92(15) .
C114 C164 2.03(13) .
C115 C165 1.37(12) .
C115 C164 1.74(12) .
C115 C166 1.82(13) .
C115 C116 1.92(6) .
C116 C166 1.18(12) .
C163 N101 1.57(16) .
C163 C164 1.62(18) .
C164 C165 1.91(6) .
C165 C166 1.92(6) .
C201 C251 1.37(12) .
C201 C202 1.38(11) .
C201 N201 1.51(9) .
C201 C263 1.65(13) .
C201 C252 1.80(13) .
C201 C264 2.00(12) .
C202 C253 1.14(12) .
C202 C252 1.46(13) .
C202 C254 1.51(12) .
C202 C203 1.62(12) .
C202 C251 1.67(13) .
C203 C253 0.67(12) .
C203 C204 1.54(2) .
C203 C252 1.89(13) .
C204 C253 1.53(14) .
C204 C254 1.72(12) .
C251 C252 1.27(13) .
C251 C263 1.33(14) .
C251 N201 1.50(11) .
C251 C255 1.73(14) .
C252 C253 1.85(15) .
C253 C254 1.55(2) .
C205 C255 1.05(12) .
C205 C206 1.24(10) .
C205 C256 1.38(12) .
C205 N201 1.57(9) .
C205 C209 1.93(11) .
C206 C256 0.92(11) .
C206 C207 1.69(11) .
C206 C255 1.73(13) .
C206 C257 1.86(13) .
C207 C257 0.74(11) .
C207 C208 1.34(11) .
C207 C256 1.56(12) .
C207 C258 1.64(13) .
C208 C258 1.12(11) .
C208 C257 1.43(13) .
C255 N201 1.37(10) .
C255 C256 1.37(8) .
C255 C263 1.50(14) .
C255 C264 2.01(15) .
C256 C257 1.38(8) .
C257 C258 1.31(13) .
C209 C259 1.07(10) .
C209 C260 1.27(11) .
C209 N201 1.53(8) .
C209 C210 2.03(11) .
C210 C260 0.96(10) .
C210 C261 1.23(12) .
C210 C211 1.41(11) .
C210 C259 1.64(12) .
C210 C212 1.99(11) .
C211 C261 0.70(10) .
C211 C212 1.34(10) .
C211 C262 1.61(12) .
C211 C260 1.87(12) .
C212 C262 1.08(10) .
C212 C261 1.35(12) .
C259 C260 1.30(12) .
C259 N201 1.55(9) .
C259 C213 1.87(11) .
C260 C261 1.38(13) .
C261 C262 1.30(12) .
C213 C264 1.22(11) .
C213 C265 1.34(11) .
C213 C214 1.48(9) .
C213 N201 1.54(7) .
C214 C264 1.13(11) .
C214 C265 1.38(12) .
C214 C215 1.70(7) .
C214 C266 1.77(13) .
C215 C266 0.69(11) .
C215 C216 1.47(9) .
C215 C265 1.97(12) .
C216 C266 1.62(12) .
C263 C264 1.28(13) .
C263 N201 1.51(10) .
C264 C265 1.58(14) .
C264 N201 1.60(11) .
C265 C266 1.70(7) .
C301 C351 1.08(10) .
C301 C352 1.19(11) .
C301 C302 1.22(8) .
C301 N351 1.75(9) .
C301 C303 1.86(12) .
C302 C353 0.97(10) .
C302 C352 1.08(11) .
C302 C303 1.21(8) .
C302 C354 1.73(12) .
C303 C352 1.29(11) .
C303 C304 1.54(11) .
C303 C354 1.55(12) .
C303 C353 1.67(12) .
C304 C354 1.70(12) .
C304 C353 1.80(12) .
C351 N351 0.94(10) .
C351 N301 1.63(11) .
C351 C359 1.74(13) .
C351 C352 1.97(9) .
C352 C354 1.59(12) .
C352 C353 1.97(9) .
C353 C354 1.89(13) .
C305 C355 1.20(7) .
C305 N301 1.51(8) .
C305 C306 1.62(9) .
C305 N351 1.86(8) .
C305 C356 1.96(8) .
C306 C356 1.03(7) .
C306 C307 1.49(9) .
C306 C357 1.77(8) .
C306 C355 1.85(8) .
C307 C357 0.98(7) .
C307 C308 1.62(9) .
C307 C358 1.78(8) .
C307 C356 1.80(8) .
C308 C358 0.62(7) .
C308 C357 1.58(8) .
C355 C356 1.48(6) .
C355 N351 1.59(6) .
C355 N301 1.89(6) .
C356 C357 1.46(6) .
C357 C358 1.39(6) .
C309 C359 1.02(11) .
C309 C360 1.14(11) .
C309 C310 1.54(2) .
C309 N301 1.70(12) .
C309 C361 1.73(15) .
C310 C361 0.65(12) .
C310 C360 1.13(13) .
C310 C311 1.54(2) .
C310 C312 1.97(13) .
C311 C361 0.99(11) .
C311 C312 1.38(13) .
C311 C362 1.89(14) .
C312 C362 1.42(12) .
C312 C361 1.69(14) .
C359 N301 0.87(10) .
C359 N351 1.50(11) .
C359 C360 1.74(13) .
C360 C361 1.18(12) .
C360 N301 1.94(10) .
C361 C362 1.73(13) .
C313 C363 1.22(8) .
C313 N301 1.58(6) .
C313 C314 1.58(6) .
C313 C364 1.88(8) .
C313 N351 1.96(6) .
C314 C364 1.03(7) .
C314 C315 1.47(6) .
C314 C365 1.48(8) .
C315 C365 0.56(7) .
C315 C316 1.43(7) .
C315 C366 1.74(9) .
C315 C364 1.78(8) .
C316 C366 0.73(7) .
C316 C365 1.62(9) .
C363 N351 1.47(8) .
C363 C364 1.73(10) .
C363 N301 1.76(8) .
C364 C365 1.45(10) .
C365 C366 1.70(10) .
N301 N351 0.93(5) .
